data_2223742
loop_
_publ_author_name
'Nayak, Susanta K.'
'Venugopala, K. N.'
'Chopra, Deepak'
'Govender, Thavendran'
'Kruger, Hendrik G.'
'Maguire, Glenn E. M.'
'Guru Row, T. N.'

_publ_section_title
;
 2-(4-Chloro-3-nitrophenyl)-4-(4-chlorophenyl)-1,3-thiazole
;
_journal_coeditor_code FJ2246
_journal_issue 11
_journal_name_full 'Acta Crystallographica Section E'
_journal_page_first o2611
_journal_page_last o2612
_journal_paper_doi 10.1107/S1600536809039543
_journal_volume 65
_journal_year 2009
_chemical_formula_iupac 'C15 H8 Cl2 N2 O2 S'
_chemical_formula_moiety 'C15 H8 Cl2 N2 O2 S'
_chemical_formula_sum 'C15 H8 Cl2 N2 O2 S'
_chemical_formula_weight 351.20
_chemical_name_systematic
;
2-(4-Chloro-3-nitrophenyl)-4-(4-chlorophenyl)-1,3-thiazole
;
_space_group_IT_number 2
_symmetry_cell_setting triclinic
_symmetry_space_group_name_Hall '-P 1'
_symmetry_space_group_name_H-M 'P -1'
_atom_sites_solution_hydrogens geom
_atom_sites_solution_primary direct
_atom_sites_solution_secondary difmap
_cell_angle_alpha 88.596(5)
_cell_angle_beta 84.131(4)
_cell_angle_gamma 76.721(5)
_cell_formula_units_Z 4
_cell_length_a 7.4379(19)
_cell_length_b 12.305(3)
_cell_length_c 16.808(4)
_cell_measurement_reflns_used 320
_cell_measurement_temperature 292(2)
_cell_measurement_theta_max 27.98
_cell_measurement_theta_min 0.97
_cell_volume 1489.3(6)
_computing_cell_refinement
;
<i>SAINT</i> (Bruker, 2004)
;
_computing_data_collection
;
<i>SMART</i> (Bruker, 2004)
;
_computing_data_reduction
;
<i>SAINT</i> (Bruker, 2004)
;
_computing_molecular_graphics 'ORTEP-3 for Windows (Farrugia, 1997) and CAMERON (Watkin <i>et al.</i>, 1993)'
_computing_publication_material 'PLATON (Spek, 2009)'
_computing_structure_refinement 'SHELXL97 (Sheldrick, 2008)'
_computing_structure_solution 'SHELXL97 (Sheldrick, 2008)'
_diffrn_ambient_temperature 292(2)
_diffrn_measured_fraction_theta_full 0.998
_diffrn_measured_fraction_theta_max 0.998
_diffrn_measurement_device_type 'Bruker SMART CCD area-detector'
_diffrn_measurement_method '\f and \w'
_diffrn_radiation_monochromator graphite
_diffrn_radiation_source 'fine-focus sealed tube'
_diffrn_radiation_type MoK\a
_diffrn_radiation_wavelength 0.71073
_diffrn_reflns_av_R_equivalents 0.0422
_diffrn_reflns_av_sigmaI/netI 0.0599
_diffrn_reflns_limit_h_max 8
_diffrn_reflns_limit_h_min -8
_diffrn_reflns_limit_k_max 14
_diffrn_reflns_limit_k_min -14
_diffrn_reflns_limit_l_max 19
_diffrn_reflns_limit_l_min -19
_diffrn_reflns_number 14507
_diffrn_reflns_reduction_process
;
;
_diffrn_reflns_theta_full 25.00
_diffrn_reflns_theta_max 25.00
_diffrn_reflns_theta_min 2.09
_diffrn_standards_number 0
_exptl_absorpt_coefficient_mu 0.583
_exptl_absorpt_correction_T_max 0.9177
_exptl_absorpt_correction_T_min 0.8538
_exptl_absorpt_correction_type multi-scan
_exptl_absorpt_process_details '(SADABS; Sheldrick, 1996)'
_exptl_crystal_colour colorless
_exptl_crystal_density_diffrn 1.566
_exptl_crystal_density_method 'Not Measured'
_exptl_crystal_description plate
_exptl_crystal_F_000 712
_exptl_crystal_size_max 0.28
_exptl_crystal_size_mid 0.24
_exptl_crystal_size_min 0.15
_refine_diff_density_max 0.342
_refine_diff_density_min -0.205
_refine_ls_extinction_method none
_refine_ls_goodness_of_fit_ref 0.972
_refine_ls_hydrogen_treatment constr
_refine_ls_matrix_type full
_refine_ls_number_parameters 397
_refine_ls_number_reflns 5235
_refine_ls_number_restraints 0
_refine_ls_restrained_S_all 0.972
_refine_ls_R_factor_all 0.1229
_refine_ls_R_factor_gt 0.0583
_refine_ls_shift/su_max 0.001
_refine_ls_shift/su_mean 0.000
_refine_ls_structure_factor_coef Fsqd
_refine_ls_weighting_details 'calc w=1/[\s^2^(Fo^2^)+(0.0568P)^2^] where P=(Fo^2^+2Fc^2^)/3'
_refine_ls_weighting_scheme calc
_refine_ls_wR_factor_gt 0.1122
_refine_ls_wR_factor_ref 0.1304
_reflns_number_gt 2855
_reflns_number_total 5235
_reflns_threshold_expression I>2\s(I)
_cod_data_source_file fj2246.cif
_cod_data_source_block I
_cod_depositor_comments
;
The following automatic conversions were performed:
'_symmetry_cell_setting' value 'Triclinic' changed to 'triclinic'
according to '/home/saulius/struct/CIF-dictionaries/cif_core.dic'
dictionary named 'cif_core.dic' version 2.4.1 from 2010-06-29.

Automatic conversion script
Id: cif_fix_enum 1527 2010-12-29 10:47:43Z saulius 

The following automatic conversions were performed:

'_symmetry_cell_setting' value 'Triclinic' changed to 'triclinic'
according to /home/saulius/struct/CIF-dictionaries/cif_core.dic
dictionary named 'cif_core.dic' version 2.4.1 from 2010-06-29.

Automatic conversion script
Id: cif_fix_values 1715 2011-07-08 13:25:40Z adriana 
;
_cod_database_code 2223742

loop_
_symmetry_equiv_pos_site_id
_symmetry_equiv_pos_as_xyz
1 x,y,z
2 -x,-y,-z

loop_
_atom_site_type_symbol
_atom_site_label
_atom_site_fract_x
_atom_site_fract_y
_atom_site_fract_z
_atom_site_U_iso_or_equiv
_atom_site_adp_type
_atom_site_calc_flag
_atom_site_refinement_flags
_atom_site_occupancy
_atom_site_disorder_assembly
_atom_site_disorder_group
S S1 0.28130(14) -0.08178(8) 1.08929(6) 0.0671(3) Uani d . 1 . .
S S1' 0.55762(17) 0.57562(10) 0.65181(7) 0.0872(4) Uani d . 1 . .
Cl Cl2' 1.01634(16) 0.76240(10) 0.20368(8) 0.1005(4) Uani d . 1 . .
Cl Cl2 0.02483(18) -0.26482(9) 0.64160(7) 0.0962(4) Uani d . 1 . .
Cl Cl1' 0.55818(19) 0.00327(11) 0.69174(8) 0.1110(5) Uani d . 1 . .
Cl Cl1 0.3241(2) 0.48445(10) 1.11376(8) 0.1125(5) Uani d . 1 . .
N N2 0.2343(4) 0.0036(2) 0.95110(18) 0.0511(7) Uani d . 1 . .
N N2' 0.7301(4) 0.4815(2) 0.52398(18) 0.0561(8) Uani d . 1 . .
C C1 0.2750(4) 0.1409(3) 1.0459(2) 0.0477(8) Uani d . 1 . .
C C9 0.2261(4) -0.1062(3) 0.9456(2) 0.0501(9) Uani d . 1 . .
C C10' 0.8033(5) 0.6361(3) 0.4402(2) 0.0572(10) Uani d . 1 . .
C C1' 0.6345(5) 0.3473(3) 0.6178(2) 0.0558(10) Uani d . 1 . .
C C2 0.2580(4) 0.2243(3) 0.9895(2) 0.0514(9) Uani d . 1 . .
H H2 0.2385 0.2088 0.9376 0.062 Uiso calc R 1 . .
C C10 0.1895(4) -0.1486(3) 0.8695(2) 0.0506(9) Uani d . 1 . .
C C7 0.2621(4) 0.0289(3) 1.0228(2) 0.0497(9) Uani d . 1 . .
C C9' 0.7236(5) 0.5945(3) 0.5149(2) 0.0582(10) Uani d . 1 . .
C C3 0.2695(5) 0.3300(3) 1.0087(2) 0.0551(9) Uani d . 1 . .
N N1 0.2537(5) 0.4131(3) 0.9443(3) 0.0807(11) Uani d . 1 . .
C C3' 0.6725(5) 0.1531(4) 0.5877(2) 0.0627(10) Uani d . 1 . .
C C2' 0.6890(5) 0.2590(3) 0.5648(2) 0.0575(10) Uani d . 1 . .
H H2' 0.7373 0.2712 0.5129 0.069 Uiso calc R 1 . .
C C4 0.3003(5) 0.3551(3) 1.0859(3) 0.0650(10) Uani d . 1 . .
C C12 0.1416(5) -0.2967(3) 0.7884(3) 0.0694(11) Uani d . 1 . .
H H12 0.1406 -0.3715 0.7822 0.083 Uiso calc R 1 . .
C C15' 0.8695(5) 0.5650(3) 0.3768(2) 0.0627(10) Uani d . 1 . .
H H15' 0.8679 0.4899 0.3830 0.075 Uiso calc R 1 . .
C C13 0.0966(5) -0.2213(3) 0.7275(2) 0.0657(11) Uani d . 1 . .
C C6' 0.5613(5) 0.3250(4) 0.6947(2) 0.0728(12) Uani d . 1 . .
H H6' 0.5253 0.3824 0.7320 0.087 Uiso calc R 1 . .
C C5' 0.5417(5) 0.2198(4) 0.7162(2) 0.0770(13) Uani d . 1 . .
H H5' 0.4892 0.2076 0.7673 0.092 Uiso calc R 1 . .
C C15 0.1492(5) -0.0769(3) 0.8060(2) 0.0617(10) Uani d . 1 . .
H H15 0.1539 -0.0025 0.8110 0.074 Uiso calc R 1 . .
C C14 0.1024(5) -0.1121(3) 0.7358(2) 0.0692(11) Uani d . 1 . .
H H14 0.0748 -0.0619 0.6940 0.083 Uiso calc R 1 . .
C C11 0.1880(5) -0.2598(3) 0.8587(3) 0.0663(11) Uani d . 1 . .
H H11 0.2191 -0.3106 0.8998 0.080 Uiso calc R 1 . .
C C4' 0.5983(5) 0.1320(4) 0.6634(3) 0.0704(11) Uani d . 1 . .
C C6 0.3070(5) 0.1658(3) 1.1221(2) 0.0633(10) Uani d . 1 . .
H H6 0.3202 0.1102 1.1610 0.076 Uiso calc R 1 . .
C C7' 0.6514(5) 0.4589(3) 0.5922(2) 0.0577(10) Uani d . 1 . .
C C14' 0.9381(5) 0.6015(3) 0.3042(3) 0.0681(11) Uani d . 1 . .
H H14' 0.9827 0.5518 0.2621 0.082 Uiso calc R 1 . .
N N1' 0.7310(6) 0.0637(3) 0.5286(3) 0.0868(11) Uani d . 1 . .
C C13' 0.9395(5) 0.7127(4) 0.2952(3) 0.0708(11) Uani d . 1 . .
C C5 0.3194(5) 0.2702(4) 1.1411(2) 0.0697(11) Uani d . 1 . .
H H5 0.3415 0.2846 1.1929 0.084 Uiso calc R 1 . .
C C8 0.2493(5) -0.1640(3) 1.0153(2) 0.0597(10) Uani d . 1 . .
H H8 0.2477 -0.2391 1.0214 0.072 Uiso calc R 1 . .
C C12' 0.8791(6) 0.7851(3) 0.3577(3) 0.0791(13) Uani d . 1 . .
H H12' 0.8836 0.8598 0.3512 0.095 Uiso calc R 1 . .
O O2' 0.6821(5) 0.0812(3) 0.4624(2) 0.1199(13) Uani d . 1 . .
C C11' 0.8114(5) 0.7484(3) 0.4306(3) 0.0734(12) Uani d . 1 . .
H H11' 0.7713 0.7980 0.4731 0.088 Uiso calc R 1 . .
O O1' 0.8319(6) -0.0236(3) 0.5481(2) 0.1366(15) Uani d . 1 . .
O O2 0.3185(6) 0.3817(3) 0.8786(2) 0.1309(15) Uani d . 1 . .
C C8' 0.6340(6) 0.6561(3) 0.5786(3) 0.0785(12) Uani d . 1 . .
H H8' 0.6164 0.7332 0.5819 0.094 Uiso calc R 1 . .
O O1 0.1819(6) 0.5084(3) 0.9591(2) 0.1363(15) Uani d . 1 . .

loop_
_atom_site_aniso_label
_atom_site_aniso_U_11
_atom_site_aniso_U_22
_atom_site_aniso_U_33
_atom_site_aniso_U_12
_atom_site_aniso_U_13
_atom_site_aniso_U_23
S1 0.0729(7) 0.0615(7) 0.0633(7) -0.0124(5) -0.0007(5) 0.0185(5)
S1' 0.0982(9) 0.0881(9) 0.0658(7) -0.0012(7) -0.0043(6) -0.0207(6)
Cl2' 0.0947(9) 0.0892(8) 0.1212(10) -0.0332(7) -0.0096(7) 0.0432(8)
Cl2 0.1247(10) 0.0670(7) 0.0990(9) -0.0185(7) -0.0239(8) -0.0217(6)
Cl1' 0.1280(11) 0.1157(10) 0.1013(10) -0.0510(9) -0.0264(8) 0.0499(8)
Cl1 0.1490(12) 0.0793(8) 0.1167(11) -0.0433(8) -0.0024(9) -0.0282(7)
N2 0.0489(18) 0.0452(18) 0.057(2) -0.0088(14) -0.0001(15) 0.0068(15)
N2' 0.0536(19) 0.056(2) 0.058(2) -0.0087(15) -0.0144(16) -0.0017(16)
C1 0.041(2) 0.052(2) 0.048(2) -0.0085(17) 0.0027(16) 0.0034(18)
C9 0.038(2) 0.045(2) 0.063(3) -0.0075(17) 0.0035(17) 0.0139(19)
C10' 0.050(2) 0.050(2) 0.073(3) -0.0085(18) -0.022(2) 0.001(2)
C1' 0.046(2) 0.082(3) 0.038(2) -0.008(2) -0.0140(17) 0.002(2)
C2 0.054(2) 0.053(2) 0.049(2) -0.0172(18) -0.0032(17) 0.0029(19)
C10 0.047(2) 0.043(2) 0.060(2) -0.0117(17) 0.0071(18) 0.0029(19)
C7 0.041(2) 0.054(2) 0.051(2) -0.0083(17) 0.0048(17) 0.0083(18)
C9' 0.054(2) 0.053(3) 0.067(3) -0.0032(19) -0.021(2) -0.013(2)
C3 0.051(2) 0.055(2) 0.057(3) -0.0135(18) 0.0016(18) 0.011(2)
N1 0.105(3) 0.057(3) 0.082(3) -0.028(2) 0.002(2) 0.004(2)
C3' 0.060(3) 0.074(3) 0.055(3) -0.015(2) -0.010(2) 0.009(2)
C2' 0.050(2) 0.073(3) 0.047(2) -0.010(2) -0.0025(18) 0.009(2)
C4 0.058(2) 0.063(3) 0.072(3) -0.014(2) 0.008(2) -0.012(2)
C12 0.068(3) 0.044(2) 0.097(3) -0.016(2) 0.000(2) -0.008(2)
C15' 0.062(3) 0.044(2) 0.083(3) -0.0150(19) -0.011(2) 0.005(2)
C13 0.063(3) 0.052(3) 0.079(3) -0.010(2) 0.002(2) -0.007(2)
C6' 0.067(3) 0.095(3) 0.054(3) -0.011(2) -0.014(2) 0.004(2)
C5' 0.070(3) 0.116(4) 0.046(3) -0.022(3) -0.009(2) 0.023(3)
C15 0.078(3) 0.044(2) 0.064(3) -0.021(2) 0.005(2) 0.000(2)
C14 0.098(3) 0.046(2) 0.065(3) -0.021(2) -0.001(2) -0.003(2)
C11 0.062(3) 0.048(2) 0.087(3) -0.0114(19) -0.004(2) 0.008(2)
C4' 0.064(3) 0.086(3) 0.066(3) -0.022(2) -0.021(2) 0.025(3)
C6 0.068(3) 0.065(3) 0.056(3) -0.016(2) -0.003(2) 0.010(2)
C7' 0.049(2) 0.066(3) 0.056(3) -0.0033(19) -0.0160(19) -0.003(2)
C14' 0.065(3) 0.054(3) 0.085(3) -0.018(2) -0.004(2) 0.010(2)
N1' 0.108(3) 0.070(3) 0.082(3) -0.021(2) -0.009(3) 0.006(3)
C13' 0.053(3) 0.062(3) 0.099(3) -0.013(2) -0.015(2) 0.007(3)
C5 0.074(3) 0.082(3) 0.053(3) -0.019(2) -0.003(2) -0.008(2)
C8 0.060(2) 0.045(2) 0.072(3) -0.0136(18) 0.004(2) 0.007(2)
C12' 0.069(3) 0.049(3) 0.127(4) -0.022(2) -0.030(3) 0.020(3)
O2' 0.169(4) 0.100(3) 0.089(3) -0.018(2) -0.032(2) -0.013(2)
C11' 0.074(3) 0.051(3) 0.099(4) -0.012(2) -0.029(3) -0.008(2)
O1' 0.181(4) 0.076(2) 0.131(3) 0.013(2) -0.015(3) 0.011(2)
O2 0.237(5) 0.094(3) 0.074(2) -0.070(3) -0.002(3) 0.011(2)
C8' 0.093(3) 0.061(3) 0.082(3) -0.012(2) -0.023(3) -0.007(2)
O1 0.185(4) 0.066(2) 0.143(3) -0.014(2) 0.011(3) 0.028(2)

loop_
_atom_type_symbol
_atom_type_description
_atom_type_scat_dispersion_real
_atom_type_scat_dispersion_imag
_atom_type_scat_source
S S 0.1246 0.1234 'International Tables Vol C Tables 4.2.6.8 and 6.1.1.4'
O O 0.0106 0.0060 'International Tables Vol C Tables 4.2.6.8 and 6.1.1.4'
N N 0.0061 0.0033 'International Tables Vol C Tables 4.2.6.8 and 6.1.1.4'
Cl Cl 0.1484 0.1585 'International Tables Vol C Tables 4.2.6.8 and 6.1.1.4'
H H 0.0000 0.0000 'International Tables Vol C Tables 4.2.6.8 and 6.1.1.4'
C C 0.0033 0.0016 'International Tables Vol C Tables 4.2.6.8 and 6.1.1.4'

loop_
_geom_angle_atom_site_label_1
_geom_angle_atom_site_label_2
_geom_angle_atom_site_label_3
_geom_angle_site_symmetry_1
_geom_angle_site_symmetry_3
_geom_angle
_geom_angle_publ_flag
C8 S1 C7 . . 89.27(18) ?
C8' S1' C7' . . 89.0(2) ?
C7 N2 C9 . . 111.8(3) ?
C7' N2' C9' . . 112.2(3) ?
C2 C1 C6 . . 118.2(3) ?
C2 C1 C7 . . 119.1(3) ?
C6 C1 C7 . . 122.7(3) ?
C8 C9 N2 . . 113.8(3) ?
C8 C9 C10 . . 126.9(3) ?
N2 C9 C10 . . 119.3(3) ?
C15' C10' C11' . . 118.2(4) ?
C15' C10' C9' . . 120.1(3) ?
C11' C10' C9' . . 121.7(4) ?
C2' C1' C6' . . 117.4(4) ?
C2' C1' C7' . . 120.0(3) ?
C6' C1' C7' . . 122.5(4) ?
C3 C2 C1 . . 120.9(3) ?
C3 C2 H2 . . 119.5 ?
C1 C2 H2 . . 119.5 ?
C15 C10 C11 . . 117.3(4) ?
C15 C10 C9 . . 120.3(3) ?
C11 C10 C9 . . 122.3(3) ?
N2 C7 C1 . . 123.5(3) ?
N2 C7 S1 . . 113.8(3) ?
C1 C7 S1 . . 122.7(3) ?
C8' C9' N2' . . 113.3(4) ?
C8' C9' C10' . . 126.8(4) ?
N2' C9' C10' . . 119.9(3) ?
C2 C3 C4 . . 120.6(3) ?
C2 C3 N1 . . 117.2(3) ?
C4 C3 N1 . . 122.2(4) ?
O1 N1 O2 . . 122.6(4) ?
O1 N1 C3 . . 119.8(4) ?
O2 N1 C3 . . 117.6(4) ?
C4' C3' C2' . . 121.3(4) ?
C4' C3' N1' . . 120.5(4) ?
C2' C3' N1' . . 118.2(4) ?
C3' C2' C1' . . 120.9(4) ?
C3' C2' H2' . . 119.6 ?
C1' C2' H2' . . 119.6 ?
C5 C4 C3 . . 117.5(4) ?
C5 C4 Cl1 . . 119.0(3) ?
C3 C4 Cl1 . . 123.4(3) ?
C13 C12 C11 . . 119.1(4) ?
C13 C12 H12 . . 120.4 ?
C11 C12 H12 . . 120.4 ?
C10' C15' C14' . . 122.1(4) ?
C10' C15' H15' . . 119.0 ?
C14' C15' H15' . . 119.0 ?
C14 C13 C12 . . 120.5(4) ?
C14 C13 Cl2 . . 119.9(3) ?
C12 C13 Cl2 . . 119.5(3) ?
C5' C6' C1' . . 121.2(4) ?
C5' C6' H6' . . 119.4 ?
C1' C6' H6' . . 119.4 ?
C6' C5' C4' . . 121.1(4) ?
C6' C5' H5' . . 119.4 ?
C4' C5' H5' . . 119.4 ?
C14 C15 C10 . . 122.0(4) ?
C14 C15 H15 . . 119.0 ?
C10 C15 H15 . . 119.0 ?
C13 C14 C15 . . 119.5(4) ?
C13 C14 H14 . . 120.2 ?
C15 C14 H14 . . 120.2 ?
C12 C11 C10 . . 121.5(4) ?
C12 C11 H11 . . 119.3 ?
C10 C11 H11 . . 119.3 ?
C5' C4' C3' . . 118.1(4) ?
C5' C4' Cl1' . . 119.0(4) ?
C3' C4' Cl1' . . 122.7(4) ?
C5 C6 C1 . . 121.0(4) ?
C5 C6 H6 . . 119.5 ?
C1 C6 H6 . . 119.5 ?
N2' C7' C1' . . 124.4(3) ?
N2' C7' S1' . . 113.7(3) ?
C1' C7' S1' . . 121.9(3) ?
C13' C14' C15' . . 118.8(4) ?
C13' C14' H14' . . 120.6 ?
C15' C14' H14' . . 120.6 ?
O2' N1' O1' . . 123.4(4) ?
O2' N1' C3' . . 118.3(4) ?
O1' N1' C3' . . 118.3(4) ?
C12' C13' C14' . . 120.7(4) ?
C12' C13' Cl2' . . 119.3(3) ?
C14' C13' Cl2' . . 120.0(4) ?
C6 C5 C4 . . 121.7(4) ?
C6 C5 H5 . . 119.2 ?
C4 C5 H5 . . 119.2 ?
C9 C8 S1 . . 111.3(3) ?
C9 C8 H8 . . 124.4 ?
S1 C8 H8 . . 124.4 ?
C13' C12' C11' . . 120.5(4) ?
C13' C12' H12' . . 119.8 ?
C11' C12' H12' . . 119.8 ?
C12' C11' C10' . . 119.7(4) ?
C12' C11' H11' . . 120.1 ?
C10' C11' H11' . . 120.1 ?
C9' C8' S1' . . 111.7(3) ?
C9' C8' H8' . . 124.1 ?
S1' C8' H8' . . 124.1 ?

loop_
_geom_bond_atom_site_label_1
_geom_bond_atom_site_label_2
_geom_bond_site_symmetry_2
_geom_bond_distance
_geom_bond_publ_flag
S1 C8 . 1.692(4) ?
S1 C7 . 1.730(3) ?
S1' C8' . 1.695(4) ?
S1' C7' . 1.737(4) ?
Cl2' C13' . 1.733(4) ?
Cl2 C13 . 1.727(4) ?
Cl1' C4' . 1.726(4) ?
Cl1 C4 . 1.723(4) ?
N2 C7 . 1.300(4) ?
N2 C9 . 1.372(4) ?
N2' C7' . 1.288(4) ?
N2' C9' . 1.385(4) ?
C1 C2 . 1.372(4) ?
C1 C6 . 1.380(5) ?
C1 C7 . 1.468(5) ?
C9 C8 . 1.361(5) ?
C9 C10 . 1.467(5) ?
C10' C15' . 1.372(5) ?
C10' C11' . 1.402(5) ?
C10' C9' . 1.465(5) ?
C1' C2' . 1.383(5) ?
C1' C6' . 1.396(5) ?
C1' C7' . 1.458(5) ?
C2 C3 . 1.372(4) ?
C2 H2 . 0.9300 ?
C10 C15 . 1.380(5) ?
C10 C11 . 1.388(5) ?
C9' C8' . 1.352(5) ?
C3 C4 . 1.395(5) ?
C3 N1 . 1.464(5) ?
N1 O1 . 1.193(4) ?
N1 O2 . 1.195(4) ?
C3' C4' . 1.377(5) ?
C3' C2' . 1.378(5) ?
C3' N1' . 1.459(5) ?
C2' H2' . 0.9300 ?
C4 C5 . 1.373(5) ?
C12 C13 . 1.379(5) ?
C12 C11 . 1.380(5) ?
C12 H12 . 0.9300 ?
C15' C14' . 1.380(5) ?
C15' H15' . 0.9300 ?
C13 C14 . 1.366(5) ?
C6' C5' . 1.370(5) ?
C6' H6' . 0.9300 ?
C5' C4' . 1.376(5) ?
C5' H5' . 0.9300 ?
C15 C14 . 1.371(5) ?
C15 H15 . 0.9300 ?
C14 H14 . 0.9300 ?
C11 H11 . 0.9300 ?
C6 C5 . 1.357(5) ?
C6 H6 . 0.9300 ?
C14' C13' . 1.374(5) ?
C14' H14' . 0.9300 ?
N1' O2' . 1.205(4) ?
N1' O1' . 1.219(4) ?
C13' C12' . 1.366(5) ?
C5 H5 . 0.9300 ?
C8 H8 . 0.9300 ?
C12' C11' . 1.382(5) ?
C12' H12' . 0.9300 ?
C11' H11' . 0.9300 ?
C8' H8' . 0.9300 ?

loop_
_geom_hbond_atom_site_label_D
_geom_hbond_atom_site_label_H
_geom_hbond_atom_site_label_A
_geom_hbond_site_symmetry_A
_geom_hbond_distance_DH
_geom_hbond_distance_HA
_geom_hbond_distance_DA
_geom_hbond_angle_DHA
_geom_hbond_publ_flag
C11 H11 O1 1_545 0.9300 2.4800 3.285(5) 145 yes
C15' H15' Cl2 2_656 0.9300 2.7300 3.610(4) 158 yes

loop_
_geom_torsion_atom_site_label_1
_geom_torsion_atom_site_label_2
_geom_torsion_atom_site_label_3
_geom_torsion_atom_site_label_4
_geom_torsion_site_symmetry_1
_geom_torsion_site_symmetry_2
_geom_torsion_site_symmetry_3
_geom_torsion_site_symmetry_4
_geom_torsion
_geom_torsion_publ_flag
C7 N2 C9 C8 . . . . -0.2(4) ?
C7 N2 C9 C10 . . . . 178.1(3) ?
C6 C1 C2 C3 . . . . -1.1(5) ?
C7 C1 C2 C3 . . . . -179.9(3) ?
C8 C9 C10 C15 . . . . 173.0(3) ?
N2 C9 C10 C15 . . . . -5.1(5) ?
C8 C9 C10 C11 . . . . -5.0(5) ?
N2 C9 C10 C11 . . . . 176.9(3) ?
C9 N2 C7 C1 . . . . -179.4(3) ?
C9 N2 C7 S1 . . . . 0.2(4) ?
C2 C1 C7 N2 . . . . -0.3(5) ?
C6 C1 C7 N2 . . . . -179.2(3) ?
C2 C1 C7 S1 . . . . -179.9(2) ?
C6 C1 C7 S1 . . . . 1.3(4) ?
C8 S1 C7 N2 . . . . -0.1(3) ?
C8 S1 C7 C1 . . . . 179.5(3) ?
C7' N2' C9' C8' . . . . -1.1(4) ?
C7' N2' C9' C10' . . . . -178.9(3) ?
C15' C10' C9' C8' . . . . -171.7(4) ?
C11' C10' C9' C8' . . . . 7.1(6) ?
C15' C10' C9' N2' . . . . 5.8(5) ?
C11' C10' C9' N2' . . . . -175.5(3) ?
C1 C2 C3 C4 . . . . 0.6(5) ?
C1 C2 C3 N1 . . . . 178.8(3) ?
C2 C3 N1 O1 . . . . 146.7(4) ?
C4 C3 N1 O1 . . . . -35.2(6) ?
C2 C3 N1 O2 . . . . -35.0(5) ?
C4 C3 N1 O2 . . . . 143.1(4) ?
C4' C3' C2' C1' . . . . 1.2(5) ?
N1' C3' C2' C1' . . . . 179.5(3) ?
C6' C1' C2' C3' . . . . -0.5(5) ?
C7' C1' C2' C3' . . . . -179.4(3) ?
C2 C3 C4 C5 . . . . 0.3(5) ?
N1 C3 C4 C5 . . . . -177.8(3) ?
C2 C3 C4 Cl1 . . . . 177.7(3) ?
N1 C3 C4 Cl1 . . . . -0.3(5) ?
C11' C10' C15' C14' . . . . -1.7(5) ?
C9' C10' C15' C14' . . . . 177.1(3) ?
C11 C12 C13 C14 . . . . 1.6(6) ?
C11 C12 C13 Cl2 . . . . -176.1(3) ?
C2' C1' C6' C5' . . . . -1.0(5) ?
C7' C1' C6' C5' . . . . 177.9(3) ?
C1' C6' C5' C4' . . . . 1.9(6) ?
C11 C10 C15 C14 . . . . 2.4(5) ?
C9 C10 C15 C14 . . . . -175.7(3) ?
C12 C13 C14 C15 . . . . -1.5(6) ?
Cl2 C13 C14 C15 . . . . 176.2(3) ?
C10 C15 C14 C13 . . . . -0.5(6) ?
C13 C12 C11 C10 . . . . 0.3(6) ?
C15 C10 C11 C12 . . . . -2.3(5) ?
C9 C10 C11 C12 . . . . 175.8(3) ?
C6' C5' C4' C3' . . . . -1.1(6) ?
C6' C5' C4' Cl1' . . . . -176.4(3) ?
C2' C3' C4' C5' . . . . -0.4(5) ?
N1' C3' C4' C5' . . . . -178.6(4) ?
C2' C3' C4' Cl1' . . . . 174.7(3) ?
N1' C3' C4' Cl1' . . . . -3.6(5) ?
C2 C1 C6 C5 . . . . 0.7(5) ?
C7 C1 C6 C5 . . . . 179.5(3) ?
C9' N2' C7' C1' . . . . 178.9(3) ?
C9' N2' C7' S1' . . . . 1.0(4) ?
C2' C1' C7' N2' . . . . -6.4(5) ?
C6' C1' C7' N2' . . . . 174.8(3) ?
C2' C1' C7' S1' . . . . 171.4(3) ?
C6' C1' C7' S1' . . . . -7.5(5) ?
C8' S1' C7' N2' . . . . -0.6(3) ?
C8' S1' C7' C1' . . . . -178.5(3) ?
C10' C15' C14' C13' . . . . -0.2(5) ?
C4' C3' N1' O2' . . . . 132.4(4) ?
C2' C3' N1' O2' . . . . -45.9(6) ?
C4' C3' N1' O1' . . . . -50.1(6) ?
C2' C3' N1' O1' . . . . 131.7(4) ?
C15' C14' C13' C12' . . . . 1.9(6) ?
C15' C14' C13' Cl2' . . . . -177.5(3) ?
C1 C6 C5 C4 . . . . 0.2(6) ?
C3 C4 C5 C6 . . . . -0.7(6) ?
Cl1 C4 C5 C6 . . . . -178.3(3) ?
N2 C9 C8 S1 . . . . 0.2(4) ?
C10 C9 C8 S1 . . . . -178.0(3) ?
C7 S1 C8 C9 . . . . 0.0(3) ?
C14' C13' C12' C11' . . . . -1.6(6) ?
Cl2' C13' C12' C11' . . . . 177.8(3) ?
C13' C12' C11' C10' . . . . -0.5(6) ?
C15' C10' C11' C12' . . . . 2.1(5) ?
C9' C10' C11' C12' . . . . -176.7(3) ?
N2' C9' C8' S1' . . . . 0.7(4) ?
C10' C9' C8' S1' . . . . 178.2(3) ?
C7' S1' C8' C9' . . . . -0.1(3) ?
